data_4084413
loop_
_publ_author_name
'Saxena, Priya'
'Thirupathi, Natesan'
'Nethaji, Munirathinam'

_publ_contact_author 'Thirupathi N.'
_publ_section_title
;
 Depalladation of Neutral Monoalkyne- and Dialkyne-Inserted Palladacycles
 and Alkyne Insertion/Depalladation Reactions of Cationic Palladacycles
 Derived fromN,N&#x2032;,N&#x2033;-Triarylguanidines as Facile Routes for
 Guanidine-Containing Heterocycles/Carbocycles: Synthetic, Structural, and
 Mechanistic Aspects
;
_journal_issue 19
_journal_name_full Organometallics
_journal_page_first 5554
_journal_paper_doi 10.1021/om500837v
_journal_volume 33
_journal_year 2014
_chemical_formula_moiety 'C26 H28 B F4 N5 O3 Pd'
_chemical_formula_sum 'C26 H28 B F4 N5 O3 Pd'
_chemical_formula_weight 651.74
_chemical_name_systematic
;
 ?
;
_space_group_IT_number 1
_symmetry_cell_setting triclinic
_symmetry_space_group_name_Hall 'P 1'
_symmetry_space_group_name_H-M 'P 1'
_atom_sites_solution_hydrogens geom
_atom_sites_solution_primary direct
_atom_sites_solution_secondary difmap
_audit_creation_method SHELXL-97
_cell_angle_alpha 71.743(3)
_cell_angle_beta 79.641(3)
_cell_angle_gamma 68.989(4)
_cell_formula_units_Z 2
_cell_length_a 10.1687(3)
_cell_length_b 11.5076(4)
_cell_length_c 14.3090(4)
_cell_measurement_reflns_used 18729
_cell_measurement_temperature 298(2)
_cell_measurement_theta_max 26.37
_cell_measurement_theta_min 3.12
_cell_volume 1480.08(9)
_computing_cell_refinement 'CrysAlisPro, Oxford Diffraction Ltd.'
_computing_data_collection 'CrysAlisPro, Oxford Diffraction Ltd.'
_computing_data_reduction 'CrysAlisPro, Oxford Diffraction Ltd.'
_computing_molecular_graphics 'OLEX 2-2.1'
_computing_publication_material 'WINGX V1.80.01'
_computing_structure_refinement 'SHELXL-97 (Sheldrick, 2008)'
_computing_structure_solution SIR-92
_diffrn_ambient_temperature 298(2)
_diffrn_detector_area_resol_mean 0.3703
_diffrn_measured_fraction_theta_full 0.998
_diffrn_measured_fraction_theta_max 0.998
_diffrn_measurement_device_type 'Sapphire-3 CCD detector'
_diffrn_measurement_method 'OMEGA SCAN'
_diffrn_radiation_monochromator graphite
_diffrn_radiation_source 'fine-focus sealed tube'
_diffrn_radiation_type MoK\a
_diffrn_radiation_wavelength 0.71073
_diffrn_reflns_av_R_equivalents 0.0167
_diffrn_reflns_av_sigmaI/netI 0.0242
_diffrn_reflns_limit_h_max 12
_diffrn_reflns_limit_h_min -12
_diffrn_reflns_limit_k_max 14
_diffrn_reflns_limit_k_min -14
_diffrn_reflns_limit_l_max 17
_diffrn_reflns_limit_l_min -17
_diffrn_reflns_number 22503
_diffrn_reflns_theta_full 26.37
_diffrn_reflns_theta_max 26.37
_diffrn_reflns_theta_min 3.12
_exptl_absorpt_coefficient_mu 0.687
_exptl_absorpt_correction_T_max 0.9160
_exptl_absorpt_correction_T_min 0.8152
_exptl_absorpt_correction_type empirical
_exptl_absorpt_process_details 'CrysAlisPro 1.171.34.40 (2006)'
_exptl_crystal_colour YELLOW
_exptl_crystal_density_diffrn 1.462
_exptl_crystal_density_method 'not measured'
_exptl_crystal_description CUBOIDAL
_exptl_crystal_F_000 660
_exptl_crystal_size_max 0.31
_exptl_crystal_size_mid 0.22
_exptl_crystal_size_min 0.13
_refine_diff_density_max 0.794
_refine_diff_density_min -0.458
_refine_diff_density_rms 0.081
_refine_ls_abs_structure_details 'Flack H D (1983), Acta Cryst. A39, 876-881'
_refine_ls_abs_structure_Flack 0.00
_refine_ls_extinction_method none
_refine_ls_goodness_of_fit_ref 1.057
_refine_ls_hydrogen_treatment constr
_refine_ls_matrix_type fullcycle
_refine_ls_number_parameters 731
_refine_ls_number_reflns 12088
_refine_ls_number_restraints 7
_refine_ls_restrained_S_all 1.063
_refine_ls_R_factor_all 0.0405
_refine_ls_R_factor_gt 0.0383
_refine_ls_shift/su_max 0.049
_refine_ls_shift/su_mean 0.019
_refine_ls_structure_factor_coef Fsqd
_refine_ls_weighting_details 'calc w=1/[\s^2^(Fo^2^)+(0.0793P)^2^+0.3689P] where P=(Fo^2^+2Fc^2^)/3'
_refine_ls_weighting_scheme calc
_refine_ls_wR_factor_gt 0.1094
_refine_ls_wR_factor_ref 0.1119
_reflns_number_gt 11440
_reflns_number_total 12088
_reflns_threshold_expression >2\s(I)
_cod_data_source_file om500837v_si_002.cif
_cod_data_source_block 5
_cod_depositor_comments
;
The following automatic conversions were performed:

'_symmetry_cell_setting' value 'TRICLINIC' changed to 'triclinic'
according to
/home/saulius/struct/COD-crude-data--automatic-downloads/rss-feeds/ACS/lib/dictionaries/cif_core.dic
dictionary named 'cif_core.dic' version 2.4.2 from
2011-04-26.

'_exptl_absorpt_correction_type' value 'EMPIRICAL'
changed to 'empirical' according to
/home/saulius/struct/COD-crude-data--automatic-downloads/rss-feeds/ACS/lib/dictionaries/cif_core.dic
dictionary named 'cif_core.dic' version 2.4.2 from 2011-04-26.

Automatic conversion script
Id: cif_fix_values 2281 2013-09-26 08:29:07Z andrius 

 Adding full bibliography for 4084410--4084417.cif.
;
_cod_original_cell_volume 1480.08(8)
_cod_original_sg_symbol_H-M P1
_cod_database_code 4084413

loop_
_symmetry_equiv_pos_as_xyz
'x, y, z'

loop_
_atom_site_label
_atom_site_type_symbol
_atom_site_fract_x
_atom_site_fract_y
_atom_site_fract_z
_atom_site_U_iso_or_equiv
_atom_site_adp_type
_atom_site_occupancy
_atom_site_symmetry_multiplicity
_atom_site_calc_flag
_atom_site_refinement_flags
N1 N 0.6133(6) 2.0739(6) 0.1620(4) 0.0279(12) Uani 1 1 d .
N2 N 0.3798(5) 2.1524(6) 0.1105(4) 0.0434(14) Uani 1 1 d .
H2 H 0.3554 2.2070 0.1451 0.052 Uiso 1 1 calc R
N3 N 0.5663(5) 1.9997(5) 0.0487(4) 0.0385(13) Uani 1 1 d .
H3 H 0.5017 1.9894 0.0239 0.046 Uiso 1 1 calc R
N4 N 0.9516(9) 1.7665(8) 0.2651(5) 0.058(2) Uani 1 1 d .
N5 N 0.7331(7) 1.9527(7) 0.3568(5) 0.0539(16) Uani 1 1 d .
N6 N 0.6827(8) 1.5487(7) -0.0787(5) 0.0420(15) Uani 1 1 d .
N7 N 0.8984(6) 1.4850(6) -0.0233(5) 0.0501(14) Uani 1 1 d .
H7 H 0.9276 1.4433 -0.0675 0.060 Uiso 1 1 calc R
N8 N 0.7210(6) 1.6288(4) 0.0430(3) 0.0334(11) Uani 1 1 d .
H8 H 0.7828 1.6435 0.0675 0.040 Uiso 1 1 calc R
N9 N 0.3396(7) 1.8522(6) -0.1791(5) 0.0487(17) Uani 1 1 d .
N10 N 0.5206(7) 1.6722(8) -0.2670(5) 0.0548(17) Uani 1 1 d .
B1 B 0.9004(13) 2.3319(9) -0.5246(6) 0.092(3) Uani 1 1 d .
F1 F 0.9246(16) 2.2270(9) -0.4452(6) 0.262(7) Uani 1 1 d .
F2 F 0.806(2) 2.343(3) -0.5066(10) 0.47(2) Uani 1 1 d .
F3 F 0.9036(14) 2.4351(9) -0.5247(8) 0.184(4) Uani 1 1 d .
F4 F 0.8991(17) 2.3111(10) -0.6024(6) 0.274(7) Uani 1 1 d .
B2 B 1.0913(13) 1.8636(11) -0.4412(8) 0.097(3) Uani 1 1 d .
F5 F 1.2352(11) 1.8105(14) -0.4156(8) 0.218(6) Uani 1 1 d .
F6 F 1.0152(16) 1.8459(11) -0.3533(6) 0.243(6) Uani 1 1 d .
F7 F 1.0626(7) 1.9818(6) -0.4789(5) 0.140(2) Uani 1 1 d .
F8 F 1.107(2) 1.8093(11) -0.5095(12) 0.337(12) Uani 1 1 d .
O1 O 0.4129(7) 2.0851(6) 0.3251(4) 0.0631(15) Uani 1 1 d .
O2 O 0.1535(6) 2.0974(7) 0.2058(4) 0.0627(18) Uani 1 1 d .
O3 O 0.6250(6) 1.9699(5) -0.1314(3) 0.0524(13) Uani 1 1 d .
O4 O 0.8681(6) 1.5502(6) -0.2333(4) 0.0627(15) Uani 1 1 d .
O5 O 1.1319(7) 1.5247(6) -0.1189(5) 0.0614(17) Uani 1 1 d .
O6 O 0.6717(6) 1.6585(6) 0.2143(3) 0.0531(13) Uani 1 1 d .
C1 C 0.5258(6) 2.0680(6) 0.1094(4) 0.0326(13) Uani 1 1 d .
C2 C 0.5697(6) 2.1743(5) 0.2160(4) 0.0313(12) Uani 1 1 d .
C3 C 0.6313(8) 2.2624(6) 0.1842(5) 0.0455(16) Uani 1 1 d .
H3A H 0.6929 2.2603 0.1278 0.055 Uiso 1 1 calc R
C4 C 0.6107(8) 2.3629(7) 0.2302(5) 0.0473(16) Uani 1 1 d .
H4 H 0.6543 2.4262 0.2071 0.057 Uiso 1 1 calc R
C5 C 0.5184(9) 2.3532(9) 0.3125(7) 0.067(3) Uani 1 1 d .
H5A H 0.5012 2.4140 0.3472 0.081 Uiso 1 1 calc R
C6 C 0.4518(10) 2.2684(10) 0.3480(6) 0.066(2) Uani 1 1 d .
H6A H 0.3892 2.2721 0.4039 0.080 Uiso 1 1 calc R
C7 C 0.4763(6) 2.1689(6) 0.2995(4) 0.0319(11) Uani 1 1 d .
C8 C 0.3081(14) 2.0677(14) 0.3973(6) 0.109(4) Uani 1 1 d .
H8A H 0.3440 2.0420 0.4608 0.164 Uiso 1 1 calc R
H8B H 0.2761 2.0016 0.3910 0.164 Uiso 1 1 calc R
H8C H 0.2307 2.1472 0.3906 0.164 Uiso 1 1 calc R
C9 C 0.2731(7) 2.1503(6) 0.0569(5) 0.0400(15) Uani 1 1 d .
C10 C 0.2908(8) 2.1860(7) -0.0466(5) 0.0511(18) Uani 1 1 d .
H10 H 0.3718 2.2046 -0.0789 0.061 Uiso 1 1 calc R
C11 C 0.1905(9) 2.1927(8) -0.0977(5) 0.0555(17) Uani 1 1 d .
H11 H 0.2036 2.2107 -0.1661 0.067 Uiso 1 1 calc R
C12 C 0.0669(10) 2.1730(10) -0.0499(10) 0.096(4) Uani 1 1 d .
H12 H -0.0053 2.1820 -0.0860 0.115 Uiso 1 1 calc R
C13 C 0.0505(9) 2.1395(10) 0.0533(8) 0.074(3) Uani 1 1 d .
H13 H -0.0321 2.1241 0.0855 0.088 Uiso 1 1 calc R
C14 C 0.1582(7) 2.1286(6) 0.1096(5) 0.0460(16) Uani 1 1 d .
C15 C 0.0274(9) 2.0846(11) 0.2539(6) 0.067(2) Uani 1 1 d .
H15A H -0.0487 2.1612 0.2282 0.101 Uiso 1 1 calc R
H15B H 0.0292 2.0724 0.3233 0.101 Uiso 1 1 calc R
H15C H 0.0137 2.0111 0.2439 0.101 Uiso 1 1 calc R
C16 C 0.7114(6) 1.9377(6) 0.0176(5) 0.0363(14) Uani 1 1 d .
C17 C 0.8048(8) 1.8999(8) 0.0793(6) 0.0436(18) Uani 1 1 d .
C18 C 0.9560(8) 1.8388(9) 0.0458(6) 0.061(2) Uani 1 1 d .
H18 H 1.0290 1.8154 0.0858 0.073 Uiso 1 1 calc R
C19 C 0.9825(8) 1.8183(7) -0.0497(4) 0.0453(16) Uani 1 1 d .
H19 H 1.0744 1.7819 -0.0742 0.054 Uiso 1 1 calc R
C20 C 0.8611(11) 1.8558(9) -0.1103(6) 0.056(2) Uani 1 1 d .
H20 H 0.8737 1.8352 -0.1699 0.067 Uiso 1 1 calc R
C21 C 0.7377(7) 1.9181(6) -0.0768(5) 0.0383(15) Uani 1 1 d .
C22 C 0.6415(11) 1.9510(9) -0.2230(6) 0.065(2) Uani 1 1 d .
H22A H 0.6965 2.0014 -0.2669 0.097 Uiso 1 1 calc R
H22B H 0.5505 1.9773 -0.2476 0.097 Uiso 1 1 calc R
H22C H 0.6892 1.8611 -0.2189 0.097 Uiso 1 1 calc R
C23 C 1.0309(7) 1.6948(7) 0.3111(5) 0.0522(18) Uani 1 1 d D
C24 C 1.1411(14) 1.5946(11) 0.3682(10) 0.124(5) Uani 1 1 d D
H24A H 1.2308 1.5903 0.3316 0.186 Uiso 1 1 calc R
H24B H 1.1255 1.5131 0.3820 0.186 Uiso 1 1 calc R
H24C H 1.1405 1.6134 0.4291 0.186 Uiso 1 1 calc R
C25 C 0.7220(10) 1.9444(8) 0.4414(4) 0.086(3) Uani 1 1 d .
C26 C 0.6875(16) 1.9407(13) 0.5449(5) 0.151(5) Uani 1 1 d .
H26A H 0.5944 1.9999 0.5533 0.227 Uiso 1 1 calc R
H26B H 0.7548 1.9650 0.5673 0.227 Uiso 1 1 calc R
H26C H 0.6903 1.8547 0.5827 0.227 Uiso 1 1 calc R
C27 C 0.7710(7) 1.5471(6) -0.0195(4) 0.0344(13) Uani 1 1 d .
C28 C 0.7172(7) 1.4498(7) -0.1210(4) 0.0392(14) Uani 1 1 d .
C29 C 0.6465(7) 1.3533(6) -0.0899(5) 0.0392(14) Uani 1 1 d .
H29 H 0.5817 1.3498 -0.0351 0.047 Uiso 1 1 calc R
C30 C 0.6797(10) 1.2681(8) -0.1449(8) 0.072(3) Uani 1 1 d .
H30 H 0.6314 1.2083 -0.1256 0.086 Uiso 1 1 calc R
C31 C 0.7752(9) 1.2590(8) -0.2250(5) 0.057(2) Uani 1 1 d .
H31 H 0.7952 1.1944 -0.2565 0.068 Uiso 1 1 calc R
C32 C 0.8413(7) 1.3555(7) -0.2563(5) 0.0494(17) Uani 1 1 d .
H32 H 0.9019 1.3611 -0.3134 0.059 Uiso 1 1 calc R
C33 C 0.8152(8) 1.4379(8) -0.2027(5) 0.0537(19) Uani 1 1 d .
C34 C 0.9668(9) 1.5456(10) -0.3279(5) 0.079(2) Uani 1 1 d .
H34A H 1.0239 1.4577 -0.3246 0.118 Uiso 1 1 calc R
H34B H 1.0267 1.5963 -0.3344 0.118 Uiso 1 1 calc R
H34C H 0.9114 1.5799 -0.3840 0.118 Uiso 1 1 calc R
C35 C 1.0000(7) 1.4739(7) 0.0343(5) 0.0448(16) Uani 1 1 d .
C36 C 0.9953(9) 1.4441(8) 0.1337(6) 0.061(2) Uani 1 1 d .
H36 H 0.9172 1.4256 0.1717 0.073 Uiso 1 1 calc R
C37 C 1.1114(10) 1.4407(9) 0.1815(7) 0.074(3) Uani 1 1 d .
H37 H 1.1071 1.4176 0.2501 0.088 Uiso 1 1 calc R
C38 C 1.2206(8) 1.4686(8) 0.1320(5) 0.0556(16) Uani 1 1 d .
H38 H 1.2905 1.4699 0.1652 0.067 Uiso 1 1 calc R
C39 C 1.2344(8) 1.4962(7) 0.0319(6) 0.0502(16) Uani 1 1 d .
H39 H 1.3147 1.5136 -0.0030 0.060 Uiso 1 1 calc R
C40 C 1.1314(7) 1.4982(7) -0.0166(5) 0.0492(17) Uani 1 1 d .
C41 C 1.2501(11) 1.5443(13) -0.1866(6) 0.083(3) Uani 1 1 d .
H41A H 1.2723 1.6150 -0.1790 0.124 Uiso 1 1 calc R
H41B H 1.2265 1.5636 -0.2530 0.124 Uiso 1 1 calc R
H41C H 1.3305 1.4672 -0.1731 0.124 Uiso 1 1 calc R
C42 C 0.5828(7) 1.6866(6) 0.0681(4) 0.0364(14) Uani 1 1 d .
C43 C 0.4599(7) 1.7313(6) 0.0089(4) 0.0265(12) Uani 1 1 d .
C44 C 0.3342(7) 1.7894(6) 0.0472(4) 0.0417(14) Uani 1 1 d D
H44 H 0.2576 1.8197 0.0090 0.050 Uiso 1 1 calc R
C45 C 0.3105(8) 1.8072(9) 0.1372(6) 0.070(3) Uani 1 1 d D
H45 H 0.2198 1.8538 0.1569 0.084 Uiso 1 1 calc R
C46 C 0.4077(8) 1.7626(8) 0.1984(6) 0.0440(18) Uani 1 1 d .
H46 H 0.3859 1.7686 0.2630 0.053 Uiso 1 1 calc R
C47 C 0.5543(8) 1.7020(6) 0.1624(5) 0.0463(17) Uani 1 1 d .
C48 C 0.6461(12) 1.6536(10) 0.3206(5) 0.070(3) Uani 1 1 d .
H48A H 0.6157 1.7398 0.3276 0.105 Uiso 1 1 calc R
H48B H 0.7318 1.6034 0.3527 0.105 Uiso 1 1 calc R
H48C H 0.5742 1.6145 0.3502 0.105 Uiso 1 1 calc R
C49 C 0.2476(8) 1.9379(8) -0.2214(6) 0.061(2) Uani 1 1 d D
C50 C 0.1361(8) 2.0372(8) -0.2790(6) 0.070(2) Uani 1 1 d D
H50A H 0.1755 2.0945 -0.3308 0.106 Uiso 1 1 calc R
H50B H 0.0685 2.0852 -0.2372 0.106 Uiso 1 1 calc R
H50C H 0.0901 1.9978 -0.3073 0.106 Uiso 1 1 calc R
C51 C 0.5212(8) 1.6341(8) -0.3265(5) 0.077(2) Uani 1 1 d D
C52 C 0.5197(13) 1.6035(13) -0.4177(7) 0.136(4) Uani 1 1 d D
H52A H 0.4620 1.6784 -0.4623 0.203 Uiso 1 1 calc R
H52B H 0.4818 1.5339 -0.4033 0.203 Uiso 1 1 calc R
H52C H 0.6143 1.5782 -0.4475 0.203 Uiso 1 1 calc R
Pd1 Pd 0.77979(7) 1.92411(7) 0.21234(5) 0.03725(9) Uani 1 1 d .
Pd2 Pd 0.50515(7) 1.69977(7) -0.12291(5) 0.03874(9) Uani 1 1 d .

loop_
_atom_site_aniso_label
_atom_site_aniso_U_11
_atom_site_aniso_U_22
_atom_site_aniso_U_33
_atom_site_aniso_U_23
_atom_site_aniso_U_13
_atom_site_aniso_U_12
N1 0.025(2) 0.035(3) 0.028(2) -0.018(2) 0.0007(18) -0.009(2)
N2 0.023(2) 0.058(3) 0.054(3) -0.044(3) -0.009(2) 0.008(2)
N3 0.025(2) 0.058(3) 0.043(3) -0.032(3) 0.007(2) -0.015(2)
N4 0.050(4) 0.071(5) 0.041(3) -0.004(3) -0.013(3) -0.010(4)
N5 0.046(3) 0.066(3) 0.042(3) -0.018(2) -0.014(2) -0.002(2)
N6 0.034(3) 0.039(3) 0.049(3) -0.016(3) 0.000(2) -0.005(2)
N7 0.040(3) 0.050(3) 0.068(3) -0.025(3) -0.009(3) -0.013(3)
N8 0.040(3) 0.022(2) 0.040(2) -0.0068(18) -0.013(2) -0.009(2)
N9 0.040(3) 0.040(3) 0.066(4) -0.027(3) -0.004(3) -0.002(3)
N10 0.035(3) 0.074(4) 0.045(3) -0.022(3) -0.0137(19) 0.004(2)
B1 0.123(8) 0.071(5) 0.053(4) -0.027(3) 0.027(5) -0.007(5)
F1 0.421(17) 0.157(7) 0.134(6) -0.060(5) -0.102(8) 0.047(9)
F2 0.270(19) 0.72(5) 0.103(8) 0.037(15) -0.027(10) 0.09(2)
F3 0.263(12) 0.150(7) 0.158(8) -0.010(5) -0.085(8) -0.080(7)
F4 0.50(2) 0.192(9) 0.109(5) -0.080(6) -0.044(8) -0.043(11)
B2 0.116(7) 0.086(6) 0.079(5) -0.001(5) -0.034(5) -0.028(5)
F5 0.147(7) 0.337(16) 0.149(7) -0.093(8) -0.027(6) -0.023(8)
F6 0.451(17) 0.254(10) 0.114(5) -0.077(6) 0.107(8) -0.256(12)
F7 0.142(5) 0.129(5) 0.117(4) 0.009(4) -0.011(3) -0.044(4)
F8 0.52(3) 0.154(8) 0.284(15) -0.128(10) -0.212(17) 0.103(12)
O1 0.072(4) 0.076(4) 0.053(3) -0.030(3) 0.025(3) -0.041(3)
O2 0.043(3) 0.093(5) 0.048(3) -0.029(3) -0.004(2) -0.009(3)
O3 0.066(3) 0.052(3) 0.038(2) -0.015(2) -0.008(2) -0.013(2)
O4 0.060(3) 0.086(4) 0.059(3) -0.021(3) 0.009(2) -0.048(3)
O5 0.044(3) 0.066(4) 0.083(4) -0.024(3) 0.006(3) -0.029(3)
O6 0.055(3) 0.080(4) 0.040(2) -0.026(2) -0.0011(19) -0.033(3)
C1 0.029(3) 0.024(2) 0.037(3) -0.003(2) -0.006(2) -0.002(2)
C2 0.033(3) 0.025(2) 0.042(3) -0.020(2) -0.014(2) 0.000(2)
C3 0.051(4) 0.041(3) 0.037(3) -0.009(3) -0.011(3) -0.004(3)
C4 0.057(4) 0.042(3) 0.049(3) -0.009(3) -0.006(3) -0.025(3)
C5 0.052(4) 0.063(5) 0.108(6) -0.062(5) -0.017(4) -0.004(4)
C6 0.063(5) 0.094(6) 0.046(4) -0.043(4) 0.008(3) -0.015(5)
C7 0.036(3) 0.031(2) 0.031(2) -0.0123(18) -0.0061(19) -0.0081(19)
C8 0.138(8) 0.186(11) 0.044(4) -0.051(5) 0.029(4) -0.100(8)
C9 0.025(3) 0.039(3) 0.060(4) -0.023(3) -0.020(2) 0.001(2)
C10 0.054(4) 0.062(4) 0.052(3) -0.019(3) -0.024(3) -0.023(3)
C11 0.054(4) 0.059(4) 0.046(3) -0.014(3) -0.009(3) -0.007(3)
C12 0.063(5) 0.075(5) 0.167(10) -0.055(6) -0.076(6) 0.009(4)
C13 0.026(3) 0.082(5) 0.119(7) -0.048(5) -0.020(4) 0.000(3)
C14 0.036(3) 0.032(3) 0.070(4) -0.013(3) -0.027(3) -0.001(2)
C15 0.046(3) 0.107(6) 0.058(4) -0.033(4) 0.005(3) -0.030(4)
C16 0.020(2) 0.028(3) 0.055(3) -0.023(2) 0.012(2) 0.002(2)
C17 0.023(2) 0.040(3) 0.063(4) -0.022(3) 0.012(2) -0.006(2)
C18 0.031(3) 0.086(6) 0.058(4) -0.031(4) 0.003(3) -0.003(4)
C19 0.050(4) 0.048(4) 0.033(3) -0.018(3) 0.010(2) -0.010(3)
C20 0.085(6) 0.047(4) 0.043(3) -0.016(3) -0.010(3) -0.024(4)
C21 0.046(4) 0.037(3) 0.043(3) -0.029(3) 0.004(3) -0.016(3)
C22 0.090(6) 0.081(5) 0.038(3) -0.007(3) -0.005(3) -0.053(5)
C23 0.043(4) 0.046(4) 0.056(4) -0.004(3) -0.015(3) -0.004(3)
C24 0.136(11) 0.080(7) 0.117(9) -0.004(6) -0.073(8) 0.021(7)
C25 0.101(6) 0.094(5) 0.025(3) -0.021(3) -0.012(3) 0.019(4)
C26 0.248(15) 0.182(11) 0.038(4) -0.056(5) 0.019(6) -0.077(10)
C27 0.031(3) 0.042(3) 0.039(3) -0.020(2) 0.007(2) -0.017(2)
C28 0.032(3) 0.050(4) 0.033(3) -0.004(2) 0.002(2) -0.019(3)
C29 0.035(3) 0.041(3) 0.052(3) -0.013(3) -0.003(2) -0.024(3)
C30 0.063(5) 0.047(4) 0.122(7) -0.039(4) -0.037(5) -0.009(4)
C31 0.067(5) 0.049(4) 0.055(4) -0.026(3) -0.018(3) -0.002(3)
C32 0.036(3) 0.055(4) 0.058(4) -0.033(3) -0.011(3) 0.003(3)
C33 0.041(4) 0.065(4) 0.049(3) -0.010(3) -0.002(3) -0.015(3)
C34 0.087(5) 0.138(7) 0.046(3) -0.041(4) 0.033(3) -0.081(5)
C35 0.033(3) 0.041(3) 0.061(4) -0.022(3) 0.002(3) -0.009(3)
C36 0.049(4) 0.049(4) 0.065(4) -0.012(3) 0.003(3) 0.003(3)
C37 0.066(5) 0.079(5) 0.086(5) -0.022(4) -0.049(4) -0.016(4)
C38 0.048(4) 0.061(4) 0.059(3) -0.023(3) -0.016(3) -0.008(3)
C39 0.044(4) 0.043(3) 0.067(4) -0.014(3) -0.016(3) -0.015(3)
C40 0.039(3) 0.056(4) 0.059(4) -0.035(3) 0.014(3) -0.015(3)
C41 0.065(5) 0.124(7) 0.054(4) -0.019(4) 0.014(3) -0.037(5)
C42 0.056(4) 0.030(3) 0.030(2) -0.001(2) -0.010(2) -0.026(3)
C43 0.025(2) 0.029(2) 0.023(2) -0.0067(18) -0.0028(18) -0.0070(19)
C44 0.038(3) 0.033(3) 0.053(3) -0.016(3) 0.002(3) -0.008(2)
C45 0.035(4) 0.065(5) 0.102(6) -0.032(5) 0.023(4) -0.013(4)
C46 0.041(3) 0.050(4) 0.045(3) -0.030(3) 0.027(3) -0.020(3)
C47 0.049(4) 0.035(3) 0.039(3) 0.006(3) 0.000(3) -0.012(3)
C48 0.106(7) 0.089(5) 0.035(3) -0.025(3) -0.007(3) -0.048(5)
C49 0.058(5) 0.059(5) 0.063(4) -0.033(4) -0.008(4) -0.001(4)
C50 0.050(4) 0.067(5) 0.078(5) -0.012(4) -0.025(3) 0.003(3)
C51 0.075(4) 0.090(5) 0.045(3) -0.011(3) -0.007(3) -0.007(4)
C52 0.153(9) 0.174(11) 0.072(5) -0.061(6) -0.028(5) -0.010(8)
Pd1 0.03515(19) 0.03849(19) 0.03638(16) -0.01165(14) -0.00544(14) -0.00730(15)
Pd2 0.03322(19) 0.0407(2) 0.04104(18) -0.01296(16) -0.00383(14) -0.00840(16)

loop_
_atom_type_symbol
_atom_type_description
_atom_type_scat_dispersion_real
_atom_type_scat_dispersion_imag
_atom_type_scat_source
C C 0.0033 0.0016 'International Tables Vol C Tables 4.2.6.8 and 6.1.1.4'
H H 0.0000 0.0000 'International Tables Vol C Tables 4.2.6.8 and 6.1.1.4'
B B 0.0013 0.0007 'International Tables Vol C Tables 4.2.6.8 and 6.1.1.4'
N N 0.0061 0.0033 'International Tables Vol C Tables 4.2.6.8 and 6.1.1.4'
O O 0.0106 0.0060 'International Tables Vol C Tables 4.2.6.8 and 6.1.1.4'
F F 0.0171 0.0103 'International Tables Vol C Tables 4.2.6.8 and 6.1.1.4'
Pd Pd -0.9988 1.0072 'International Tables Vol C Tables 4.2.6.8 and 6.1.1.4'

loop_
_geom_angle_atom_site_label_1
_geom_angle_atom_site_label_2
_geom_angle_atom_site_label_3
_geom_angle
C1 N1 C2 120.5(6)
C1 N1 Pd1 122.4(5)
C2 N1 Pd1 113.9(4)
C9 N2 C1 124.1(5)
C9 N2 H2 118.0
C1 N2 H2 118.0
C1 N3 C16 125.9(6)
C1 N3 H3 117.1
C16 N3 H3 117.1
C23 N4 Pd1 163.3(8)
C25 N5 Pd1 167.5(7)
C27 N6 C28 119.3(7)
C27 N6 Pd2 124.2(5)
C28 N6 Pd2 116.1(5)
C27 N7 C35 128.3(6)
C27 N7 H7 115.8
C35 N7 H7 115.8
C42 N8 C27 125.3(5)
C42 N8 H8 117.3
C27 N8 H8 117.3
C49 N9 Pd2 172.8(6)
C51 N10 Pd2 163.5(8)
F2 B1 F3 100(2)
F2 B1 F4 95(2)
F3 B1 F4 119.3(10)
F2 B1 F1 85.8(16)
F3 B1 F1 123.9(10)
F4 B1 F1 115.7(10)
B1 F1 F2 35.5(9)
B1 F2 F1 58.7(13)
B1 F2 F4 49.7(13)
F1 F2 F4 86.8(12)
B1 F2 F3 46.5(17)
F1 F2 F3 89.2(14)
F4 F2 F3 80.7(11)
B1 F3 F2 33.8(8)
B1 F4 F2 35.3(11)
F7 B2 F8 108.5(11)
F7 B2 F6 107.5(11)
F8 B2 F6 128.7(15)
F7 B2 F5 109.0(11)
F8 B2 F5 97.4(13)
F6 B2 F5 104.0(10)
C7 O1 C8 131.3(7)
C14 O2 C15 115.2(6)
C21 O3 C22 118.6(7)
C33 O4 C34 109.6(6)
C40 O5 C41 123.6(7)
C47 O6 C48 116.5(6)
N3 C1 N1 121.9(6)
N3 C1 N2 117.9(5)
N1 C1 N2 119.9(6)
C3 C2 C7 122.1(5)
C3 C2 N1 116.0(6)
C7 C2 N1 121.7(5)
C2 C3 C4 124.6(6)
C2 C3 H3A 117.7
C4 C3 H3A 117.7
C5 C4 C3 111.1(6)
C5 C4 H4 124.4
C3 C4 H4 124.4
C6 C5 C4 127.5(7)
C6 C5 H5A 116.2
C4 C5 H5A 116.2
C5 C6 C7 119.3(7)
C5 C6 H6A 120.3
C7 C6 H6A 120.3
O1 C7 C2 120.0(5)
O1 C7 C6 124.6(6)
C2 C7 C6 115.3(6)
O1 C8 H8A 109.5
O1 C8 H8B 109.5
H8A C8 H8B 109.5
O1 C8 H8C 109.5
H8A C8 H8C 109.5
H8B C8 H8C 109.5
C14 C9 C10 124.9(6)
C14 C9 N2 116.9(6)
C10 C9 N2 117.7(6)
C11 C10 C9 119.0(7)
C11 C10 H10 120.5
C9 C10 H10 120.5
C10 C11 C12 120.3(8)
C10 C11 H11 119.9
C12 C11 H11 119.9
C11 C12 C13 119.7(7)
C11 C12 H12 120.2
C13 C12 H12 120.2
C12 C13 C14 120.9(9)
C12 C13 H13 119.5
C14 C13 H13 119.5
O2 C14 C9 119.3(6)
O2 C14 C13 125.7(8)
C9 C14 C13 115.0(8)
O2 C15 H15A 109.5
O2 C15 H15B 109.5
H15A C15 H15B 109.5
O2 C15 H15C 109.5
H15A C15 H15C 109.5
H15B C15 H15C 109.5
C17 C16 C21 124.9(6)
C17 C16 N3 117.9(6)
C21 C16 N3 117.1(6)
C16 C17 C18 117.8(7)
C16 C17 Pd1 128.1(5)
C18 C17 Pd1 113.8(6)
C19 C18 C17 117.1(7)
C19 C18 H18 121.5
C17 C18 H18 121.5
C18 C19 C20 119.3(7)
C18 C19 H19 120.4
C20 C19 H19 120.4
C21 C20 C19 117.4(7)
C21 C20 H20 121.3
C19 C20 H20 121.3
C20 C21 O3 121.8(6)
C20 C21 C16 122.9(7)
O3 C21 C16 115.3(6)
O3 C22 H22A 109.5
O3 C22 H22B 109.5
H22A C22 H22B 109.5
O3 C22 H22C 109.5
H22A C22 H22C 109.5
H22B C22 H22C 109.5
N4 C23 C24 176.5(11)
C23 C24 H24A 109.5
C23 C24 H24B 109.5
H24A C24 H24B 109.5
C23 C24 H24C 109.5
H24A C24 H24C 109.5
H24B C24 H24C 109.5
N5 C25 C26 172.2(11)
C25 C26 H26A 109.5
C25 C26 H26B 109.5
H26A C26 H26B 109.5
C25 C26 H26C 109.5
H26A C26 H26C 109.5
H26B C26 H26C 109.5
N7 C27 N6 122.7(6)
N7 C27 N8 118.2(6)
N6 C27 N8 118.8(6)
N6 C28 C33 123.4(7)
N6 C28 C29 122.3(6)
C33 C28 C29 114.1(7)
C30 C29 C28 116.6(7)
C30 C29 H29 121.7
C28 C29 H29 121.7
C29 C30 C31 128.2(8)
C29 C30 H30 115.9
C31 C30 H30 115.9
C30 C31 C32 114.7(7)
C30 C31 H31 122.6
C32 C31 H31 122.6
C33 C32 C31 118.7(7)
C33 C32 H32 120.6
C31 C32 H32 120.6
C32 C33 C28 127.3(8)
C32 C33 O4 123.2(7)
C28 C33 O4 108.5(7)
O4 C34 H34A 109.5
O4 C34 H34B 109.5
H34A C34 H34B 109.5
O4 C34 H34C 109.5
H34A C34 H34C 109.5
H34B C34 H34C 109.5
C36 C35 N7 128.2(7)
C36 C35 C40 114.1(7)
N7 C35 C40 117.7(7)
C35 C36 C37 120.3(8)
C35 C36 H36 119.8
C37 C36 H36 119.8
C38 C37 C36 122.2(8)
C38 C37 H37 118.9
C36 C37 H37 118.9
C37 C38 C39 120.8(8)
C37 C38 H38 119.6
C39 C38 H38 119.6
C40 C39 C38 119.8(7)
C40 C39 H39 120.1
C38 C39 H39 120.1
C39 C40 O5 125.8(7)
C39 C40 C35 122.7(7)
O5 C40 C35 111.5(6)
O5 C41 H41A 109.5
O5 C41 H41B 109.5
H41A C41 H41B 109.5
O5 C41 H41C 109.5
H41A C41 H41C 109.5
H41B C41 H41C 109.5
N8 C42 C47 115.0(6)
N8 C42 C43 128.5(5)
C47 C42 C43 116.5(6)
C44 C43 C42 118.2(6)
C44 C43 Pd2 126.9(5)
C42 C43 Pd2 114.9(4)
C43 C44 C45 124.0(7)
C43 C44 H44 118.0
C45 C44 H44 118.0
C46 C45 C44 123.1(7)
C46 C45 H45 118.4
C44 C45 H45 118.4
C45 C46 C47 117.9(7)
C45 C46 H46 121.0
C47 C46 H46 121.0
O6 C47 C42 114.2(7)
O6 C47 C46 125.9(7)
C42 C47 C46 119.9(7)
O6 C48 H48A 109.5
O6 C48 H48B 109.5
H48A C48 H48B 109.5
O6 C48 H48C 109.5
H48A C48 H48C 109.5
H48B C48 H48C 109.5
N9 C49 C50 175.3(8)
C49 C50 H50A 109.5
C49 C50 H50B 109.5
H50A C50 H50B 109.5
C49 C50 H50C 109.5
H50A C50 H50C 109.5
H50B C50 H50C 109.5
N10 C51 C52 170.6(10)
C51 C52 H52A 109.5
C51 C52 H52B 109.5
H52A C52 H52B 109.5
C51 C52 H52C 109.5
H52A C52 H52C 109.5
H52B C52 H52C 109.5
C17 Pd1 N1 84.6(3)
C17 Pd1 N4 95.3(3)
N1 Pd1 N4 179.2(4)
C17 Pd1 N5 174.9(3)
N1 Pd1 N5 91.9(2)
N4 Pd1 N5 88.2(3)
C43 Pd2 N9 92.5(3)
C43 Pd2 N6 92.0(3)
N9 Pd2 N6 174.6(3)
C43 Pd2 N10 171.3(3)
N9 Pd2 N10 81.0(3)
N6 Pd2 N10 94.8(3)

loop_
_geom_bond_atom_site_label_1
_geom_bond_atom_site_label_2
_geom_bond_distance
N1 C1 1.296(9)
N1 C2 1.482(7)
N1 Pd1 1.981(6)
N2 C9 1.448(8)
N2 C1 1.454(7)
N2 H2 0.8600
N3 C1 1.267(8)
N3 C16 1.447(7)
N3 H3 0.8600
N4 C23 1.066(10)
N4 Pd1 2.063(8)
N5 C25 1.172(8)
N5 Pd1 2.136(6)
N6 C27 1.334(10)
N6 C28 1.362(10)
N6 Pd2 2.038(7)
N7 C27 1.236(9)
N7 C35 1.382(10)
N7 H7 0.8600
N8 C42 1.358(8)
N8 C27 1.400(8)
N8 H8 0.8600
N9 C49 1.175(10)
N9 Pd2 2.011(7)
N10 C51 1.071(10)
N10 Pd2 2.153(7)
B1 F2 0.92(2)
B1 F3 1.200(12)
B1 F4 1.214(12)
B1 F1 1.355(13)
F1 F2 1.581(18)
F2 F4 1.585(19)
F2 F3 1.63(3)
B2 F7 1.241(12)
B2 F8 1.274(15)
B2 F6 1.351(13)
B2 F5 1.436(15)
O1 C7 1.272(8)
O1 C8 1.367(11)
O2 C14 1.306(9)
O2 C15 1.377(10)
O3 C21 1.349(9)
O3 C22 1.367(9)
O4 C33 1.487(10)
O4 C34 1.537(8)
O5 C40 1.397(10)
O5 C41 1.440(10)
O6 C47 1.373(9)
O6 C48 1.482(8)
C2 C3 1.301(9)
C2 C7 1.386(8)
C3 C4 1.438(9)
C3 H3A 0.9300
C4 C5 1.369(12)
C4 H4 0.9300
C5 C6 1.307(13)
C5 H5A 0.9300
C6 C7 1.443(10)
C6 H6A 0.9300
C8 H8A 0.9600
C8 H8B 0.9600
C8 H8C 0.9600
C9 C14 1.331(10)
C9 C10 1.404(10)
C10 C11 1.326(11)
C10 H10 0.9300
C11 C12 1.376(14)
C11 H11 0.9300
C12 C13 1.399(16)
C12 H12 0.9300
C13 C14 1.422(11)
C13 H13 0.9300
C15 H15A 0.9600
C15 H15B 0.9600
C15 H15C 0.9600
C16 C17 1.279(11)
C16 C21 1.401(9)
C17 C18 1.503(10)
C17 Pd1 1.968(9)
C18 C19 1.421(8)
C18 H18 0.9300
C19 C20 1.493(12)
C19 H19 0.9300
C20 C21 1.294(12)
C20 H20 0.9300
C22 H22A 0.9600
C22 H22B 0.9600
C22 H22C 0.9600
C23 C24 1.437(7)
C24 H24A 0.9600
C24 H24B 0.9600
C24 H24C 0.9600
C25 C26 1.451(8)
C26 H26A 0.9600
C26 H26B 0.9600
C26 H26C 0.9600
C28 C33 1.400(9)
C28 C29 1.447(8)
C29 C30 1.358(10)
C29 H29 0.9300
C30 C31 1.368(13)
C30 H30 0.9300
C31 C32 1.415(12)
C31 H31 0.9300
C32 C33 1.327(10)
C32 H32 0.9300
C34 H34A 0.9600
C34 H34B 0.9600
C34 H34C 0.9600
C35 C36 1.351(11)
C35 C40 1.478(10)
C36 C37 1.450(12)
C36 H36 0.9300
C37 C38 1.292(12)
C37 H37 0.9300
C38 C39 1.359(10)
C38 H38 0.9300
C39 C40 1.347(10)
C39 H39 0.9300
C41 H41A 0.9600
C41 H41B 0.9600
C41 H41C 0.9600
C42 C47 1.382(10)
C42 C43 1.480(8)
C43 C44 1.321(9)
C43 Pd2 1.974(6)
C44 C45 1.333(8)
C44 H44 0.9300
C45 C46 1.294(12)
C45 H45 0.9300
C46 C47 1.475(10)
C46 H46 0.9300
C48 H48A 0.9600
C48 H48B 0.9600
C48 H48C 0.9600
C49 C50 1.445(7)
C50 H50A 0.9600
C50 H50B 0.9600
C50 H50C 0.9600
C51 C52 1.457(8)
C52 H52A 0.9600
C52 H52B 0.9600
C52 H52C 0.9600

loop_
_geom_torsion_atom_site_label_1
_geom_torsion_atom_site_label_2
_geom_torsion_atom_site_label_3
_geom_torsion_atom_site_label_4
_geom_torsion
F3 B1 F1 F2 99(2)
F4 B1 F1 F2 -94(3)
F3 B1 F2 F1 -123.7(10)
F4 B1 F2 F1 115.4(10)
F3 B1 F2 F4 120.8(12)
F1 B1 F2 F4 -115.4(10)
F4 B1 F2 F3 -120.8(12)
F1 B1 F2 F3 123.7(10)
B1 F1 F2 F4 43.6(12)
B1 F1 F2 F3 -37.1(13)
F4 B1 F3 F2 101(2)
F1 B1 F3 F2 -91.5(15)
F1 F2 F3 B1 45.3(11)
F4 F2 F3 B1 -41.6(12)
F3 B1 F4 F2 -104(2)
F1 B1 F4 F2 88(2)
F1 F2 F4 B1 -50.6(13)
F3 F2 F4 B1 39.1(15)
C16 N3 C1 N1 -10.5(10)
C16 N3 C1 N2 162.4(6)
C2 N1 C1 N3 167.0(6)
Pd1 N1 C1 N3 -34.3(9)
C2 N1 C1 N2 -5.8(9)
Pd1 N1 C1 N2 152.9(5)
C9 N2 C1 N3 9.0(10)
C9 N2 C1 N1 -177.9(7)
C1 N1 C2 C3 -112.0(7)
Pd1 N1 C2 C3 87.6(6)
C1 N1 C2 C7 72.4(8)
Pd1 N1 C2 C7 -88.0(6)
C7 C2 C3 C4 -0.1(10)
N1 C2 C3 C4 -175.7(6)
C2 C3 C4 C5 0.5(11)
C3 C4 C5 C6 -1.3(13)
C4 C5 C6 C7 1.7(15)
C8 O1 C7 C2 -173.1(9)
C8 O1 C7 C6 2.6(13)
C3 C2 C7 O1 176.4(6)
N1 C2 C7 O1 -8.2(9)
C3 C2 C7 C6 0.4(9)
N1 C2 C7 C6 175.8(6)
C5 C6 C7 O1 -176.9(8)
C5 C6 C7 C2 -1.1(11)
C1 N2 C9 C14 122.3(7)
C1 N2 C9 C10 -65.0(9)
C14 C9 C10 C11 -3.8(11)
N2 C9 C10 C11 -175.9(7)
C9 C10 C11 C12 4.1(12)
C10 C11 C12 C13 -3.2(14)
C11 C12 C13 C14 1.6(14)
C15 O2 C14 C9 176.2(8)
C15 O2 C14 C13 -5.3(12)
C10 C9 C14 O2 -179.2(7)
N2 C9 C14 O2 -7.1(10)
C10 C9 C14 C13 2.2(10)
N2 C9 C14 C13 174.3(6)
C12 C13 C14 O2 -179.6(8)
C12 C13 C14 C9 -1.1(12)
C1 N3 C16 C17 31.2(10)
C1 N3 C16 C21 -151.7(6)
C21 C16 C17 C18 4.8(12)
N3 C16 C17 C18 -178.3(7)
C21 C16 C17 Pd1 179.2(6)
N3 C16 C17 Pd1 -4.0(10)
C16 C17 C18 C19 -4.8(12)
Pd1 C17 C18 C19 -180.0(6)
C17 C18 C19 C20 -0.9(12)
C18 C19 C20 C21 7.0(12)
C19 C20 C21 O3 171.8(6)
C19 C20 C21 C16 -7.7(12)
C22 O3 C21 C20 2.6(10)
C22 O3 C21 C16 -177.9(7)
C17 C16 C21 C20 1.8(12)
N3 C16 C21 C20 -175.0(7)
C17 C16 C21 O3 -177.7(7)
N3 C16 C21 O3 5.4(9)
Pd1 N4 C23 C24 178(100)
Pd1 N5 C25 C26 -124(7)
C35 N7 C27 N6 -179.0(8)
C35 N7 C27 N8 7.4(11)
C28 N6 C27 N7 22.7(11)
Pd2 N6 C27 N7 -150.8(6)
C28 N6 C27 N8 -163.8(6)
Pd2 N6 C27 N8 22.8(9)
C42 N8 C27 N7 -168.5(6)
C42 N8 C27 N6 17.6(9)
C27 N6 C28 C33 -77.5(10)
Pd2 N6 C28 C33 96.4(8)
C27 N6 C28 C29 107.7(8)
Pd2 N6 C28 C29 -78.4(7)
N6 C28 C29 C30 173.0(7)
C33 C28 C29 C30 -2.2(10)
C28 C29 C30 C31 2.1(13)
C29 C30 C31 C32 -3.5(13)
C30 C31 C32 C33 5.3(11)
C31 C32 C33 C28 -6.6(12)
C31 C32 C33 O4 -174.2(6)
N6 C28 C33 C32 -170.4(8)
C29 C28 C33 C32 4.9(11)
N6 C28 C33 O4 -1.2(10)
C29 C28 C33 O4 174.0(5)
C34 O4 C33 C32 -5.8(10)
C34 O4 C33 C28 -175.4(6)
C27 N7 C35 C36 49.9(13)
C27 N7 C35 C40 -129.5(8)
N7 C35 C36 C37 -178.2(8)
C40 C35 C36 C37 1.3(11)
C35 C36 C37 C38 1.7(14)
C36 C37 C38 C39 -3.5(14)
C37 C38 C39 C40 1.9(13)
C38 C39 C40 O5 -179.9(7)
C38 C39 C40 C35 1.3(12)
C41 O5 C40 C39 5.0(13)
C41 O5 C40 C35 -176.1(8)
C36 C35 C40 C39 -2.8(10)
N7 C35 C40 C39 176.7(7)
C36 C35 C40 O5 178.2(6)
N7 C35 C40 O5 -2.2(9)
C27 N8 C42 C47 146.7(6)
C27 N8 C42 C43 -31.5(9)
N8 C42 C43 C44 -177.7(6)
C47 C42 C43 C44 4.1(8)
N8 C42 C43 Pd2 0.8(8)
C47 C42 C43 Pd2 -177.3(5)
C42 C43 C44 C45 -1.9(10)
Pd2 C43 C44 C45 179.7(6)
C43 C44 C45 C46 -3.9(13)
C44 C45 C46 C47 6.9(13)
C48 O6 C47 C42 -170.8(6)
C48 O6 C47 C46 10.0(11)
N8 C42 C47 O6 1.3(8)
C43 C42 C47 O6 179.7(5)
N8 C42 C47 C46 -179.5(6)
C43 C42 C47 C46 -1.1(9)
C45 C46 C47 O6 174.9(8)
C45 C46 C47 C42 -4.3(11)
Pd2 N9 C49 C50 24(17)
Pd2 N10 C51 C52 162(4)
C16 C17 Pd1 N1 -24.0(7)
C18 C17 Pd1 N1 150.5(7)
C16 C17 Pd1 N4 155.2(8)
C18 C17 Pd1 N4 -30.3(7)
C16 C17 Pd1 N5 22(5)
C18 C17 Pd1 N5 -163(4)
C1 N1 Pd1 C17 43.5(6)
C2 N1 Pd1 C17 -156.6(5)
C1 N1 Pd1 N4 -38(23)
C2 N1 Pd1 N4 122(23)
C1 N1 Pd1 N5 -132.9(6)
C2 N1 Pd1 N5 27.1(5)
C23 N4 Pd1 C17 178(3)
C23 N4 Pd1 N1 -100(23)
C23 N4 Pd1 N5 -5(3)
C25 N5 Pd1 C17 111(5)
C25 N5 Pd1 N1 157(4)
C25 N5 Pd1 N4 -22(4)
C44 C43 Pd2 N9 26.6(6)
C42 C43 Pd2 N9 -151.8(5)
C44 C43 Pd2 N6 -156.3(6)
C42 C43 Pd2 N6 25.3(5)
C44 C43 Pd2 N10 -15(3)
C42 C43 Pd2 N10 166.7(19)
C49 N9 Pd2 C43 179(100)
C49 N9 Pd2 N6 32(9)
C49 N9 Pd2 N10 -7(6)
C27 N6 Pd2 C43 -39.8(6)
C28 N6 Pd2 C43 146.6(6)
C27 N6 Pd2 N9 108(4)
C28 N6 Pd2 N9 -66(4)
C27 N6 Pd2 N10 145.6(7)
C28 N6 Pd2 N10 -28.0(6)
C51 N10 Pd2 C43 -72(3)
C51 N10 Pd2 N9 -114(2)
C51 N10 Pd2 N6 69(2)
